data_7109548
loop_
_publ_author_name
'Tim Schulz'
'Christian Farber'
'Michael Leibold'
'Clemens Bruhn'
'Wolfgang Baumann'
'Detlef Selent'
'Timo Porsch'
'Max C. Holthausen'
'Ulrich Siemeling'

_publ_section_title
;
 Carbonylation of the simplest persistent diaminocarbene
;
_journal_name_full Chem.Commun.
_journal_page_first 6834
_journal_paper_doi 10.1039/c3cc42888e
_journal_volume 49
_journal_year 2013
_chemical_formula_moiety 'C39 H49 N4 O, 0.5(C6 H6), Cl H, Cl '
_chemical_formula_sum 'C42 H53 Cl2 N4 O'
_chemical_formula_weight 700.78
_chemical_name_systematic
;
?
;
_space_group_IT_number 14
_symmetry_cell_setting monoclinic
_symmetry_Int_Tables_number 14
_symmetry_space_group_name_Hall '-P 2yn'
_symmetry_space_group_name_H-M 'P 1 21/n 1'
_atom_sites_solution_hydrogens geom
_atom_sites_solution_primary direct
_atom_sites_solution_secondary difmap
_audit_creation_method SHELXL-97
_cell_angle_alpha 90.00
_cell_angle_beta 101.455(7)
_cell_angle_gamma 90.00
_cell_formula_units_Z 4
_cell_length_a 11.9689(10)
_cell_length_b 18.788(2)
_cell_length_c 18.0000(15)
_cell_measurement_reflns_used 8633
_cell_measurement_temperature 150(2)
_cell_measurement_theta_max 25.52
_cell_measurement_theta_min 1.58
_cell_volume 3967.1(6)
_computing_structure_refinement 'SHELXL-97 (Sheldrick, 1997)'
_computing_structure_solution 'SHELXS-97 (Sheldrick, 1990)'
_diffrn_ambient_temperature 150(2)
_diffrn_detector 'image plate (34 cm diameter)'
_diffrn_detector_area_resol_mean 6.67
_diffrn_detector_type STOE
_diffrn_measured_fraction_theta_full 0.980
_diffrn_measured_fraction_theta_max 0.980
_diffrn_measurement_details ' 140 frames, detector distance = 135 mm'
_diffrn_measurement_device '2-circle goniometer'
_diffrn_measurement_device_type 'STOE IPDS 2'
_diffrn_measurement_method 'rotation method'
_diffrn_radiation_collimation '0.5 mm diameter, multiple pinhole'
_diffrn_radiation_monochromator 'plane graphite'
_diffrn_radiation_polarisn_norm 0
_diffrn_radiation_type 'Mo K\a'
_diffrn_radiation_wavelength 0.71073
_diffrn_reflns_av_R_equivalents 0.0918
_diffrn_reflns_av_sigmaI/netI 0.1019
_diffrn_reflns_limit_h_max 14
_diffrn_reflns_limit_h_min -14
_diffrn_reflns_limit_k_max 22
_diffrn_reflns_limit_k_min -21
_diffrn_reflns_limit_l_max 20
_diffrn_reflns_limit_l_min -21
_diffrn_reflns_number 19717
_diffrn_reflns_theta_full 25.28
_diffrn_reflns_theta_max 25.28
_diffrn_reflns_theta_min 1.58
_diffrn_source 'sealed X-ray tube, 12 x 0.4 mm long-fine focus'
_diffrn_source_current 30
_diffrn_source_power 1.50
_diffrn_source_voltage 50
_diffrn_standards_decay_% 0
_exptl_absorpt_coefficient_mu 0.200
_exptl_absorpt_correction_T_max 0.9977
_exptl_absorpt_correction_T_min 0.9683
_exptl_absorpt_correction_type integration
_exptl_absorpt_process_details 'X-red ver. 1.31 (Stoe & Cie. 2005)'
_exptl_crystal_colour red
_exptl_crystal_density_diffrn 1.173
_exptl_crystal_density_method 'not measured'
_exptl_crystal_description plate
_exptl_crystal_F_000 1500
_exptl_crystal_size_max 0.38
_exptl_crystal_size_mid 0.35
_exptl_crystal_size_min 0.02
_refine_diff_density_max 0.263
_refine_diff_density_min -0.397
_refine_diff_density_rms 0.047
_refine_ls_extinction_method none
_refine_ls_goodness_of_fit_ref 1.350
_refine_ls_hydrogen_treatment mixed
_refine_ls_matrix_type full
_refine_ls_number_parameters 454
_refine_ls_number_reflns 7083
_refine_ls_number_restraints 0
_refine_ls_restrained_S_all 1.350
_refine_ls_R_factor_all 0.1225
_refine_ls_R_factor_gt 0.0625
_refine_ls_shift/su_max 0.001
_refine_ls_shift/su_mean 0.000
_refine_ls_structure_factor_coef Fsqd
_refine_ls_weighting_details 'calc w=1/[\s^2^(Fo^2^)+(0.0000P)^2^+0.0000P] where P=(Fo^2^+2Fc^2^)/3'
_refine_ls_weighting_scheme calc
_refine_ls_wR_factor_gt 0.0755
_refine_ls_wR_factor_ref 0.0804
_reflns_number_gt 3753
_reflns_number_total 7083
_reflns_threshold_expression >2sigma(I)
_cod_data_source_file c3cc42888e.txt
_cod_data_source_block i1086
_cod_original_sg_symbol_H-M 'P 21/n'
_cod_database_code 7109548

loop_
_symmetry_equiv_pos_as_xyz
'x, y, z'
'-x+1/2, y+1/2, -z+1/2'
'-x, -y, -z'
'x-1/2, -y-1/2, z-1/2'

loop_
_atom_site_label
_atom_site_type_symbol
_atom_site_fract_x
_atom_site_fract_y
_atom_site_fract_z
_atom_site_U_iso_or_equiv
_atom_site_adp_type
_atom_site_occupancy
_atom_site_symmetry_multiplicity
_atom_site_calc_flag
_atom_site_refinement_flags
C1 C 0.8130(2) 0.81089(14) 0.56090(17) 0.0287(7) Uani 1 1 d .
C2 C 0.9116(3) 0.84868(14) 0.59542(19) 0.0353(8) Uani 1 1 d .
C3 C 1.0226(2) 0.82444(13) 0.62625(16) 0.0275(7) Uani 1 1 d .
C4 C 0.6892(3) 0.86809(14) 0.63574(17) 0.0376(8) Uani 1 1 d .
H4A H 0.7667 0.8735 0.6685 0.045 Uiso 1 1 calc R
C5 C 0.6221(3) 0.81867(17) 0.67897(18) 0.0530(9) Uani 1 1 d .
H5A H 0.5412 0.8196 0.6547 0.064 Uiso 1 1 calc R
H5B H 0.6311 0.8349 0.7316 0.064 Uiso 1 1 calc R
H5C H 0.6513 0.7700 0.6782 0.064 Uiso 1 1 calc R
C6 C 0.6362(3) 0.94273(16) 0.6280(2) 0.0585(10) Uani 1 1 d .
H6C H 0.6846 0.9749 0.6053 0.070 Uiso 1 1 calc R
H6B H 0.6299 0.9605 0.6781 0.070 Uiso 1 1 calc R
H6A H 0.5602 0.9405 0.5954 0.070 Uiso 1 1 calc R
C7 C 0.6156(2) 0.83316(16) 0.49483(19) 0.0393(8) Uani 1 1 d .
H7A H 0.6422 0.7991 0.4593 0.047 Uiso 1 1 calc R
C8 C 0.4999(3) 0.80479(17) 0.5052(2) 0.0598(10) Uani 1 1 d .
H8A H 0.4486 0.8009 0.4556 0.072 Uiso 1 1 calc R
H8B H 0.4670 0.8375 0.5374 0.072 Uiso 1 1 calc R
H8C H 0.5099 0.7578 0.5292 0.072 Uiso 1 1 calc R
C9 C 0.6011(3) 0.90526(16) 0.4526(2) 0.0643(11) Uani 1 1 d .
H9C H 0.6756 0.9284 0.4575 0.077 Uiso 1 1 calc R
H9B H 0.5500 0.9359 0.4747 0.077 Uiso 1 1 calc R
H9A H 0.5685 0.8972 0.3989 0.077 Uiso 1 1 calc R
C10 C 0.7357(3) 0.69453(15) 0.5094(2) 0.0431(9) Uani 1 1 d .
C11 C 0.6830(3) 0.66885(16) 0.4398(2) 0.0592(11) Uani 1 1 d .
H11A H 0.7063 0.6856 0.3954 0.071 Uiso 1 1 calc R
C12 C 0.5951(3) 0.61814(19) 0.4330(3) 0.0768(14) Uani 1 1 d .
H12A H 0.5565 0.6016 0.3848 0.092 Uiso 1 1 calc R
C13 C 0.5668(4) 0.59277(19) 0.5014(3) 0.0833(16) Uani 1 1 d .
H13A H 0.5084 0.5581 0.4989 0.100 Uiso 1 1 calc R
C14 C 0.6213(3) 0.61709(19) 0.5702(3) 0.0747(14) Uani 1 1 d .
H14A H 0.6004 0.5991 0.6148 0.090 Uiso 1 1 calc R
C15 C 0.7076(3) 0.66810(15) 0.5763(2) 0.0519(10) Uani 1 1 d .
H15A H 0.7462 0.6845 0.6245 0.062 Uiso 1 1 calc R
C16 C 0.8974(3) 0.74949(15) 0.46269(18) 0.0404(8) Uani 1 1 d .
C17 C 0.9474(3) 0.68630(15) 0.4469(2) 0.0494(10) Uani 1 1 d .
H17A H 0.9323 0.6433 0.4710 0.059 Uiso 1 1 calc R
C18 C 1.0203(3) 0.68650(18) 0.3953(2) 0.0638(12) Uani 1 1 d .
H18A H 1.0537 0.6431 0.3835 0.077 Uiso 1 1 calc R
C19 C 1.0445(3) 0.7489(2) 0.3611(2) 0.0601(10) Uani 1 1 d .
H19A H 1.0966 0.7486 0.3275 0.072 Uiso 1 1 calc R
C20 C 0.9928(3) 0.81167(18) 0.37587(19) 0.0515(10) Uani 1 1 d .
H20A H 1.0090 0.8546 0.3523 0.062 Uiso 1 1 calc R
C21 C 0.9173(3) 0.81199(15) 0.42511(18) 0.0423(8) Uani 1 1 d .
H21A H 0.8790 0.8547 0.4334 0.051 Uiso 1 1 calc R
C22 C 1.1231(3) 0.91609(14) 0.56904(18) 0.0383(8) Uani 1 1 d .
H22A H 1.0493 0.9106 0.5321 0.046 Uiso 1 1 calc R
C23 C 1.2166(3) 0.89705(16) 0.5246(2) 0.0573(11) Uani 1 1 d .
H23A H 1.2890 0.9185 0.5495 0.069 Uiso 1 1 calc R
H23B H 1.1952 0.9154 0.4727 0.069 Uiso 1 1 calc R
H23C H 1.2250 0.8452 0.5231 0.069 Uiso 1 1 calc R
C24 C 1.1308(3) 0.99481(14) 0.59032(19) 0.0490(9) Uani 1 1 d .
H24C H 1.0694 1.0069 0.6169 0.059 Uiso 1 1 calc R
H24B H 1.1234 1.0237 0.5443 0.059 Uiso 1 1 calc R
H24A H 1.2046 1.0044 0.6235 0.059 Uiso 1 1 calc R
C25 C 1.2067(3) 0.86370(15) 0.70333(19) 0.0393(8) Uani 1 1 d .
H25A H 1.1886 0.8211 0.7321 0.047 Uiso 1 1 calc R
C26 C 1.2003(3) 0.92795(16) 0.7549(2) 0.0629(11) Uani 1 1 d .
H26A H 1.2339 0.9696 0.7351 0.076 Uiso 1 1 calc R
H26B H 1.2423 0.9174 0.8062 0.076 Uiso 1 1 calc R
H26C H 1.1204 0.9378 0.7565 0.076 Uiso 1 1 calc R
C27 C 1.3269(3) 0.85271(18) 0.6916(2) 0.0667(12) Uani 1 1 d .
H27A H 1.3778 0.8449 0.7407 0.080 Uiso 1 1 calc R
H27B H 1.3517 0.8950 0.6673 0.080 Uiso 1 1 calc R
H27C H 1.3292 0.8111 0.6591 0.080 Uiso 1 1 calc R
C28 C 1.1393(3) 0.71434(15) 0.6494(2) 0.0481(10) Uani 1 1 d .
C29 C 1.1739(3) 0.71231(15) 0.5797(2) 0.0454(9) Uani 1 1 d .
H29A H 1.1318 0.7372 0.5373 0.054 Uiso 1 1 calc R
C30 C 1.2701(3) 0.67375(18) 0.5729(3) 0.0672(12) Uani 1 1 d .
H30A H 1.2943 0.6728 0.5257 0.081 Uiso 1 1 calc R
C31 C 1.3319(3) 0.6363(2) 0.6347(3) 0.0733(13) Uani 1 1 d .
H31A H 1.3978 0.6100 0.6298 0.088 Uiso 1 1 calc R
C32 C 1.2957(3) 0.63801(18) 0.7028(3) 0.0724(13) Uani 1 1 d .
H32A H 1.3362 0.6118 0.7447 0.087 Uiso 1 1 calc R
C33 C 1.2010(3) 0.67749(16) 0.7110(2) 0.0526(10) Uani 1 1 d .
H33A H 1.1783 0.6793 0.7586 0.063 Uiso 1 1 calc R
C34 C 0.9670(3) 0.72757(14) 0.70543(19) 0.0406(8) Uani 1 1 d .
C35 C 0.9396(3) 0.65504(15) 0.7015(2) 0.0500(9) Uani 1 1 d .
H35A H 0.9664 0.6251 0.6663 0.060 Uiso 1 1 calc R
C36 C 0.8728(3) 0.62699(19) 0.7496(2) 0.0688(12) Uani 1 1 d .
H36A H 0.8541 0.5778 0.7471 0.083 Uiso 1 1 calc R
C37 C 0.8333(3) 0.6708(2) 0.8012(2) 0.0701(12) Uani 1 1 d .
H37A H 0.7868 0.6516 0.8334 0.084 Uiso 1 1 calc R
C38 C 0.8618(3) 0.74308(19) 0.8057(2) 0.0612(11) Uani 1 1 d .
H38A H 0.8353 0.7730 0.8411 0.073 Uiso 1 1 calc R
C39 C 0.9293(3) 0.77085(16) 0.75805(19) 0.0508(10) Uani 1 1 d .
H39A H 0.9497 0.8198 0.7615 0.061 Uiso 1 1 calc R
C40 C 0.9525(6) 0.5063(2) 0.5625(4) 0.097(2) Uani 1 1 d .
H40A H 0.9189 0.5118 0.6058 0.116 Uiso 1 1 calc R
C41 C 0.8849(5) 0.4906(2) 0.4948(5) 0.110(2) Uani 1 1 d .
H41A H 0.8056 0.4830 0.4918 0.133 Uiso 1 1 calc R
C42 C 0.9303(6) 0.4853(2) 0.4298(3) 0.0890(15) Uani 1 1 d .
H42A H 0.8830 0.4763 0.3817 0.107 Uiso 1 1 calc R
Cl1 Cl 0.78264(11) 0.93141(6) 0.84890(7) 0.0932(4) Uani 1 1 d .
H2 H 0.873(3) 0.9690(17) 0.816(2) 0.112 Uiso 1 1 d .
Cl2 Cl 0.91551(10) 1.01320(5) 0.73732(7) 0.0851(4) Uani 1 1 d .
N1 N 0.7070(2) 0.83458(12) 0.56314(15) 0.0375(7) Uani 1 1 d .
N2 N 0.8216(2) 0.75053(12) 0.51650(14) 0.0377(7) Uani 1 1 d .
N3 N 1.1166(2) 0.86598(11) 0.63164(14) 0.0349(6) Uani 1 1 d .
N4 N 1.0376(2) 0.75472(12) 0.65526(14) 0.0367(6) Uani 1 1 d .
O1 O 0.89354(19) 0.92286(9) 0.59190(12) 0.0392(6) Uani 1 1 d .
H1 H 0.9123 0.9403 0.6356 0.047 Uiso 1 1 calc R

loop_
_atom_site_aniso_label
_atom_site_aniso_U_11
_atom_site_aniso_U_22
_atom_site_aniso_U_33
_atom_site_aniso_U_23
_atom_site_aniso_U_13
_atom_site_aniso_U_12
C1 0.0302(16) 0.0305(15) 0.0262(18) 0.0101(15) 0.0077(14) 0.0010(14)
C2 0.0442(19) 0.0237(15) 0.045(2) 0.0065(15) 0.0248(17) 0.0042(14)
C3 0.0306(16) 0.0286(16) 0.0238(18) -0.0001(14) 0.0063(14) 0.0006(14)
C4 0.0312(17) 0.0501(19) 0.031(2) 0.0004(16) 0.0049(15) 0.0040(15)
C5 0.049(2) 0.079(2) 0.034(2) 0.004(2) 0.0140(18) 0.002(2)
C6 0.059(2) 0.055(2) 0.063(3) -0.005(2) 0.017(2) 0.016(2)
C7 0.0351(18) 0.0393(17) 0.040(2) 0.0049(16) -0.0013(17) 0.0011(15)
C8 0.050(2) 0.052(2) 0.081(3) 0.007(2) 0.019(2) -0.0038(18)
C9 0.068(3) 0.053(2) 0.074(3) 0.023(2) 0.019(2) 0.008(2)
C10 0.045(2) 0.0263(16) 0.060(3) -0.0020(18) 0.016(2) -0.0022(15)
C11 0.065(2) 0.0386(19) 0.078(3) -0.011(2) 0.024(2) -0.0151(19)
C12 0.070(3) 0.050(2) 0.111(4) -0.026(3) 0.019(3) -0.018(2)
C13 0.071(3) 0.036(2) 0.145(5) 0.010(3) 0.026(4) -0.013(2)
C14 0.063(3) 0.051(2) 0.117(4) 0.021(3) 0.034(3) -0.007(2)
C15 0.051(2) 0.0388(19) 0.069(3) 0.0158(19) 0.020(2) 0.0029(17)
C16 0.0456(19) 0.0328(16) 0.048(2) -0.0057(17) 0.0216(18) -0.0036(16)
C17 0.061(2) 0.0300(17) 0.064(3) -0.0057(18) 0.028(2) 0.0031(17)
C18 0.076(3) 0.046(2) 0.078(3) -0.019(2) 0.037(2) 0.007(2)
C19 0.062(2) 0.077(2) 0.047(3) -0.021(2) 0.026(2) -0.012(2)
C20 0.068(2) 0.054(2) 0.037(2) -0.0075(19) 0.021(2) -0.012(2)
C21 0.053(2) 0.0340(17) 0.041(2) 0.0003(16) 0.0111(18) 0.0005(16)
C22 0.0428(19) 0.0341(16) 0.039(2) 0.0040(16) 0.0095(17) -0.0014(15)
C23 0.060(2) 0.051(2) 0.068(3) 0.008(2) 0.031(2) 0.0008(19)
C24 0.063(2) 0.0375(18) 0.047(2) 0.0063(18) 0.0122(19) -0.0074(17)
C25 0.0397(19) 0.0358(17) 0.036(2) 0.0028(16) -0.0076(16) -0.0036(15)
C26 0.086(3) 0.052(2) 0.050(3) -0.003(2) 0.011(2) -0.005(2)
C27 0.043(2) 0.068(2) 0.087(3) 0.002(2) 0.008(2) -0.002(2)
C28 0.045(2) 0.0273(16) 0.077(3) 0.0008(18) 0.023(2) 0.0047(16)
C29 0.044(2) 0.0376(18) 0.054(3) -0.0063(17) 0.0084(19) 0.0007(16)
C30 0.060(2) 0.056(2) 0.094(4) -0.016(2) 0.037(3) 0.003(2)
C31 0.043(2) 0.061(3) 0.110(4) -0.016(3) 0.000(3) 0.015(2)
C32 0.054(2) 0.042(2) 0.115(4) 0.010(2) 0.003(3) 0.0127(19)
C33 0.050(2) 0.0409(19) 0.058(3) 0.0034(19) -0.0093(19) 0.0092(18)
C34 0.0427(19) 0.0304(17) 0.050(2) 0.0098(16) 0.0132(18) -0.0009(15)
C35 0.058(2) 0.0348(18) 0.055(3) 0.0077(18) 0.005(2) -0.0040(17)
C36 0.076(3) 0.047(2) 0.083(3) 0.023(2) 0.017(3) -0.016(2)
C37 0.067(3) 0.076(3) 0.071(3) 0.040(3) 0.024(2) -0.003(2)
C38 0.067(2) 0.072(2) 0.049(3) 0.020(2) 0.022(2) 0.012(2)
C39 0.063(2) 0.0390(18) 0.058(3) 0.0137(18) 0.029(2) 0.0059(17)
C40 0.159(6) 0.033(2) 0.114(5) -0.026(3) 0.064(5) -0.025(3)
C41 0.118(5) 0.029(2) 0.204(7) -0.020(4) 0.080(6) -0.010(3)
C42 0.120(5) 0.045(2) 0.096(5) -0.003(3) 0.006(4) -0.008(3)
Cl1 0.1111(9) 0.0788(7) 0.0922(10) -0.0114(7) 0.0263(8) -0.0048(7)
Cl2 0.0872(8) 0.0847(7) 0.0948(9) -0.0436(7) 0.0459(7) -0.0177(7)
N1 0.0379(15) 0.0332(14) 0.0449(19) 0.0032(13) 0.0167(14) 0.0024(12)
N2 0.0445(15) 0.0292(12) 0.0439(18) -0.0034(13) 0.0196(14) -0.0058(13)
N3 0.0363(15) 0.0308(13) 0.0377(18) 0.0035(13) 0.0073(13) -0.0015(12)
N4 0.0397(15) 0.0278(13) 0.0447(18) 0.0065(13) 0.0137(14) 0.0039(12)
O1 0.0490(14) 0.0257(10) 0.0459(15) -0.0012(10) 0.0164(13) 0.0020(10)

loop_
_atom_type_symbol
_atom_type_description
_atom_type_scat_dispersion_real
_atom_type_scat_dispersion_imag
_atom_type_scat_source
C C 0.0033 0.0016 'International Tables Vol C Tables 4.2.6.8 and 6.1.1.4'
H H 0.0000 0.0000 'International Tables Vol C Tables 4.2.6.8 and 6.1.1.4'
Cl Cl 0.1484 0.1585 'International Tables Vol C Tables 4.2.6.8 and 6.1.1.4'
N N 0.0061 0.0033 'International Tables Vol C Tables 4.2.6.8 and 6.1.1.4'
O O 0.0106 0.0060 'International Tables Vol C Tables 4.2.6.8 and 6.1.1.4'

loop_
_geom_angle_atom_site_label_1
_geom_angle_atom_site_label_2
_geom_angle_atom_site_label_3
_geom_angle
_geom_angle_site_symmetry_1
_geom_angle_site_symmetry_3
N1 C1 N2 117.3(3) . .
N1 C1 C2 121.9(3) . .
N2 C1 C2 120.5(2) . .
O1 C2 C3 117.5(3) . .
O1 C2 C1 111.7(3) . .
C3 C2 C1 130.6(2) . .
N3 C3 C2 123.1(2) . .
N3 C3 N4 117.7(2) . .
C2 C3 N4 119.2(2) . .
N1 C4 C6 115.5(3) . .
N1 C4 C5 111.4(2) . .
C6 C4 C5 110.5(2) . .
N1 C4 H4A 106.2 . .
C6 C4 H4A 106.2 . .
C5 C4 H4A 106.2 . .
C4 C5 H5A 109.5 . .
C4 C5 H5B 109.5 . .
H5A C5 H5B 109.5 . .
C4 C5 H5C 109.5 . .
H5A C5 H5C 109.5 . .
H5B C5 H5C 109.5 . .
C4 C6 H6C 109.5 . .
C4 C6 H6B 109.5 . .
H6C C6 H6B 109.5 . .
C4 C6 H6A 109.5 . .
H6C C6 H6A 109.5 . .
H6B C6 H6A 109.5 . .
N1 C7 C8 116.4(3) . .
N1 C7 C9 112.7(3) . .
C8 C7 C9 110.5(3) . .
N1 C7 H7A 105.4 . .
C8 C7 H7A 105.4 . .
C9 C7 H7A 105.4 . .
C7 C8 H8A 109.5 . .
C7 C8 H8B 109.5 . .
H8A C8 H8B 109.5 . .
C7 C8 H8C 109.5 . .
H8A C8 H8C 109.5 . .
H8B C8 H8C 109.5 . .
C7 C9 H9C 109.5 . .
C7 C9 H9B 109.5 . .
H9C C9 H9B 109.5 . .
C7 C9 H9A 109.5 . .
H9C C9 H9A 109.5 . .
H9B C9 H9A 109.5 . .
C11 C10 C15 120.9(3) . .
C11 C10 N2 121.5(3) . .
C15 C10 N2 117.7(3) . .
C10 C11 C12 121.2(4) . .
C10 C11 H11A 119.4 . .
C12 C11 H11A 119.4 . .
C13 C12 C11 117.0(4) . .
C13 C12 H12A 121.5 . .
C11 C12 H12A 121.5 . .
C14 C13 C12 121.5(4) . .
C14 C13 H13A 119.3 . .
C12 C13 H13A 119.3 . .
C13 C14 C15 121.1(4) . .
C13 C14 H14A 119.4 . .
C15 C14 H14A 119.4 . .
C14 C15 C10 118.3(4) . .
C14 C15 H15A 120.9 . .
C10 C15 H15A 120.9 . .
C21 C16 C17 119.9(3) . .
C21 C16 N2 120.0(3) . .
C17 C16 N2 120.1(3) . .
C18 C17 C16 119.2(3) . .
C18 C17 H17A 120.4 . .
C16 C17 H17A 120.4 . .
C19 C18 C17 120.9(3) . .
C19 C18 H18A 119.5 . .
C17 C18 H18A 119.5 . .
C18 C19 C20 119.8(3) . .
C18 C19 H19A 120.1 . .
C20 C19 H19A 120.1 . .
C19 C20 C21 120.1(3) . .
C19 C20 H20A 120.0 . .
C21 C20 H20A 120.0 . .
C16 C21 C20 120.1(3) . .
C16 C21 H21A 120.0 . .
C20 C21 H21A 120.0 . .
N3 C22 C24 115.8(3) . .
N3 C22 C23 113.6(2) . .
C24 C22 C23 110.0(2) . .
N3 C22 H22A 105.5 . .
C24 C22 H22A 105.5 . .
C23 C22 H22A 105.5 . .
C22 C23 H23A 109.5 . .
C22 C23 H23B 109.5 . .
H23A C23 H23B 109.5 . .
C22 C23 H23C 109.5 . .
H23A C23 H23C 109.5 . .
H23B C23 H23C 109.5 . .
C22 C24 H24C 109.5 . .
C22 C24 H24B 109.5 . .
H24C C24 H24B 109.5 . .
C22 C24 H24A 109.5 . .
H24C C24 H24A 109.5 . .
H24B C24 H24A 109.5 . .
N3 C25 C27 115.1(3) . .
N3 C25 C26 112.4(3) . .
C27 C25 C26 110.9(3) . .
N3 C25 H25A 105.9 . .
C27 C25 H25A 105.9 . .
C26 C25 H25A 105.9 . .
C25 C26 H26A 109.5 . .
C25 C26 H26B 109.5 . .
H26A C26 H26B 109.5 . .
C25 C26 H26C 109.5 . .
H26A C26 H26C 109.5 . .
H26B C26 H26C 109.5 . .
C25 C27 H27A 109.5 . .
C25 C27 H27B 109.5 . .
H27A C27 H27B 109.5 . .
C25 C27 H27C 109.5 . .
H27A C27 H27C 109.5 . .
H27B C27 H27C 109.5 . .
C33 C28 C29 119.9(3) . .
C33 C28 N4 121.5(3) . .
C29 C28 N4 118.7(3) . .
C28 C29 C30 119.5(4) . .
C28 C29 H29A 120.2 . .
C30 C29 H29A 120.2 . .
C31 C30 C29 120.7(4) . .
C31 C30 H30A 119.7 . .
C29 C30 H30A 119.7 . .
C32 C31 C30 119.1(4) . .
C32 C31 H31A 120.5 . .
C30 C31 H31A 120.5 . .
C31 C32 C33 121.0(4) . .
C31 C32 H32A 119.5 . .
C33 C32 H32A 119.5 . .
C28 C33 C32 119.9(4) . .
C28 C33 H33A 120.1 . .
C32 C33 H33A 120.1 . .
C39 C34 C35 119.9(3) . .
C39 C34 N4 121.9(2) . .
C35 C34 N4 118.2(3) . .
C36 C35 C34 119.7(3) . .
C36 C35 H35A 120.2 . .
C34 C35 H35A 120.2 . .
C37 C36 C35 120.2(3) . .
C37 C36 H36A 119.9 . .
C35 C36 H36A 119.9 . .
C36 C37 C38 120.1(3) . .
C36 C37 H37A 120.0 . .
C38 C37 H37A 120.0 . .
C37 C38 C39 119.6(3) . .
C37 C38 H38A 120.2 . .
C39 C38 H38A 120.2 . .
C34 C39 C38 120.5(3) . .
C34 C39 H39A 119.7 . .
C38 C39 H39A 119.7 . .
C41 C40 C42 121.7(5) . 3_766
C41 C40 H40A 119.1 . .
C42 C40 H40A 119.1 3_766 .
C40 C41 C42 120.7(5) . .
C40 C41 H41A 119.7 . .
C42 C41 H41A 119.7 . .
C40 C42 C41 117.6(5) 3_766 .
C40 C42 H42A 121.2 3_766 .
C41 C42 H42A 121.2 . .
C1 N1 C7 120.9(2) . .
C1 N1 C4 117.3(3) . .
C7 N1 C4 121.5(2) . .
C1 N2 C16 121.1(2) . .
C1 N2 C10 120.2(2) . .
C16 N2 C10 117.0(2) . .
C3 N3 C22 118.6(3) . .
C3 N3 C25 119.1(2) . .
C22 N3 C25 122.1(2) . .
C3 N4 C34 120.8(2) . .
C3 N4 C28 120.3(2) . .
C34 N4 C28 117.5(2) . .
C2 O1 H1 109.5 . .

loop_
_geom_bond_atom_site_label_1
_geom_bond_atom_site_label_2
_geom_bond_distance
_geom_bond_site_symmetry_2
C1 N1 1.353(3) .
C1 N2 1.403(3) .
C1 C2 1.411(4) .
C2 O1 1.410(3) .
C2 C3 1.409(4) .
C3 N3 1.357(3) .
C3 N4 1.408(3) .
C4 N1 1.503(3) .
C4 C6 1.534(4) .
C4 C5 1.537(4) .
C4 H4A 1.0000 .
C5 H5A 0.9800 .
C5 H5B 0.9800 .
C5 H5C 0.9800 .
C6 H6C 0.9800 .
C6 H6B 0.9800 .
C6 H6A 0.9800 .
C7 N1 1.475(4) .
C7 C8 1.529(4) .
C7 C9 1.546(4) .
C7 H7A 1.0000 .
C8 H8A 0.9800 .
C8 H8B 0.9800 .
C8 H8C 0.9800 .
C9 H9C 0.9800 .
C9 H9B 0.9800 .
C9 H9A 0.9800 .
C10 C11 1.373(5) .
C10 C15 1.405(4) .
C10 N2 1.459(3) .
C11 C12 1.406(4) .
C11 H11A 0.9500 .
C12 C13 1.424(6) .
C12 H12A 0.9500 .
C13 C14 1.359(6) .
C13 H13A 0.9500 .
C14 C15 1.397(5) .
C14 H14A 0.9500 .
C15 H15A 0.9500 .
C16 C21 1.399(4) .
C16 C17 1.384(4) .
C16 N2 1.452(3) .
C17 C18 1.396(4) .
C17 H17A 0.9500 .
C18 C19 1.381(4) .
C18 H18A 0.9500 .
C19 C20 1.383(4) .
C19 H19A 0.9500 .
C20 C21 1.386(4) .
C20 H20A 0.9500 .
C21 H21A 0.9500 .
C22 N3 1.482(3) .
C22 C24 1.526(4) .
C22 C23 1.542(4) .
C22 H22A 1.0000 .
C23 H23A 0.9800 .
C23 H23B 0.9800 .
C23 H23C 0.9800 .
C24 H24C 0.9800 .
C24 H24B 0.9800 .
C24 H24A 0.9800 .
C25 N3 1.509(4) .
C25 C27 1.509(4) .
C25 C26 1.535(4) .
C25 H25A 1.0000 .
C26 H26A 0.9800 .
C26 H26B 0.9800 .
C26 H26C 0.9800 .
C27 H27A 0.9800 .
C27 H27B 0.9800 .
C27 H27C 0.9800 .
C28 C33 1.388(5) .
C28 C29 1.397(4) .
C28 N4 1.456(3) .
C29 C30 1.387(4) .
C29 H29A 0.9500 .
C30 C31 1.397(5) .
C30 H30A 0.9500 .
C31 C32 1.380(5) .
C31 H31A 0.9500 .
C32 C33 1.387(4) .
C32 H32A 0.9500 .
C33 H33A 0.9500 .
C34 C39 1.390(4) .
C34 C35 1.400(4) .
C34 N4 1.447(3) .
C35 C36 1.392(4) .
C35 H35A 0.9500 .
C36 C37 1.393(5) .
C36 H36A 0.9500 .
C37 C38 1.398(5) .
C37 H37A 0.9500 .
C38 C39 1.391(4) .
C38 H38A 0.9500 .
C39 H39A 0.9500 .
C40 C41 1.354(8) .
C40 C42 1.391(6) 3_766
C40 H40A 0.9500 .
C41 C42 1.389(6) .
C41 H41A 0.9500 .
C42 C40 1.391(6) 3_766
C42 H42A 0.9500 .
Cl1 H2 1.51(4) .
Cl2 H2 1.81(4) .
O1 H1 0.8400 .
